data_2234025
loop_
_publ_author_name
'Gao, Xue-Miao'
'Zhao, Jiong-Peng'
'Liu, Fu-Chen'

_publ_section_title
;
 <i>catena</i>-Poly[[(1,10-phenanthroline)cobalt(II)]-di-\m-azido]
;
_journal_coeditor_code VN2030
_journal_issue 3
_journal_name_full 'Acta Crystallographica Section E'
_journal_page_first m318
_journal_paper_doi 10.1107/S1600536812006435
_journal_volume 68
_journal_year 2012
_chemical_formula_iupac '[Co (N3)2 (C12 H8 N2)]'
_chemical_formula_moiety 'C12 H8 Co N8'
_chemical_formula_sum 'C12 H8 Co N8'
_chemical_formula_weight 323.19
_chemical_name_systematic
;
<i>catena</i>-Poly[[(1,10-phenanthroline)cobalt(II)]-di-\m-azido]
;
_space_group_IT_number 2
_symmetry_cell_setting triclinic
_symmetry_space_group_name_Hall '-P 1'
_symmetry_space_group_name_H-M 'P -1'
_atom_sites_solution_hydrogens geom
_atom_sites_solution_primary direct
_atom_sites_solution_secondary difmap
_cell_angle_alpha 109.83(3)
_cell_angle_beta 103.63(3)
_cell_angle_gamma 105.78(3)
_cell_formula_units_Z 2
_cell_length_a 7.0018(14)
_cell_length_b 10.049(2)
_cell_length_c 10.491(2)
_cell_measurement_reflns_used 5775
_cell_measurement_temperature 293(2)
_cell_measurement_theta_max 27.5
_cell_measurement_theta_min 3.2
_cell_volume 622.8(3)
_computing_cell_refinement 'PROCESS-AUTO (Rigaku, 1998)'
_computing_data_collection 'PROCESS-AUTO (Rigaku, 1998)'
_computing_data_reduction 'PROCESS-AUTO (Rigaku, 1998)'
_computing_molecular_graphics
;
ORTEPIII (Burnett & Johnson, 1996) and PLATON (Spek, 2009)
;
_computing_publication_material 'SHELXTL (Sheldrick, 2008)'
_computing_structure_refinement 'SHELXL97 (Sheldrick, 2008)'
_computing_structure_solution 'SHELXS97 (Sheldrick, 2008)'
_diffrn_ambient_temperature 293(2)
_diffrn_measured_fraction_theta_full 0.993
_diffrn_measured_fraction_theta_max 0.993
_diffrn_measurement_device_type 'Rigaku SCXmini'
_diffrn_measurement_method \w
_diffrn_radiation_monochromator graphite
_diffrn_radiation_source 'fine-focus sealed tube'
_diffrn_radiation_type MoK\a
_diffrn_radiation_wavelength 0.71073
_diffrn_reflns_av_R_equivalents 0.0530
_diffrn_reflns_av_sigmaI/netI 0.0752
_diffrn_reflns_limit_h_max 9
_diffrn_reflns_limit_h_min -9
_diffrn_reflns_limit_k_max 13
_diffrn_reflns_limit_k_min -13
_diffrn_reflns_limit_l_max 13
_diffrn_reflns_limit_l_min -13
_diffrn_reflns_number 6534
_diffrn_reflns_theta_full 27.45
_diffrn_reflns_theta_max 27.45
_diffrn_reflns_theta_min 3.18
_diffrn_standards_decay_% 0
_diffrn_standards_interval_count 0
_diffrn_standards_interval_time 0
_diffrn_standards_number 0
_exptl_absorpt_coefficient_mu 1.384
_exptl_absorpt_correction_T_max 1
_exptl_absorpt_correction_T_min 0.7203
_exptl_absorpt_correction_type multi-scan
_exptl_absorpt_process_details '(ABSCOR; Higashi, 1995)'
_exptl_crystal_colour red
_exptl_crystal_density_diffrn 1.723
_exptl_crystal_density_method 'not measured'
_exptl_crystal_description block
_exptl_crystal_F_000 326
_exptl_crystal_size_max 0.2
_exptl_crystal_size_mid 0.18
_exptl_crystal_size_min 0.18
_refine_diff_density_max 0.359
_refine_diff_density_min -0.424
_refine_ls_extinction_method none
_refine_ls_goodness_of_fit_ref 1.071
_refine_ls_hydrogen_treatment constr
_refine_ls_matrix_type full
_refine_ls_number_parameters 190
_refine_ls_number_reflns 2822
_refine_ls_number_restraints 0
_refine_ls_restrained_S_all 1.071
_refine_ls_R_factor_all 0.0850
_refine_ls_R_factor_gt 0.0522
_refine_ls_shift/su_max 0.001
_refine_ls_shift/su_mean 0.000
_refine_ls_structure_factor_coef Fsqd
_refine_ls_weighting_details 'calc w = 1/[\s^2^(Fo^2^)+(0.0411P)^2^+0.0273P] where P=(Fo^2^+2Fc^2^)/3'
_refine_ls_weighting_scheme calc
_refine_ls_wR_factor_gt 0.0910
_refine_ls_wR_factor_ref 0.1011
_reflns_number_gt 2087
_reflns_number_total 2822
_reflns_threshold_expression I>2\s(I)
_cod_data_source_file vn2030.cif
_cod_data_source_block I
_cod_original_cell_volume 622.8(2)
_cod_database_code 2234025
_cod_database_fobs_code 2234025

loop_
_symmetry_equiv_pos_as_xyz
'x, y, z'
'-x, -y, -z'

loop_
_atom_site_type_symbol
_atom_site_label
_atom_site_fract_x
_atom_site_fract_y
_atom_site_fract_z
_atom_site_U_iso_or_equiv
_atom_site_adp_type
_atom_site_calc_flag
_atom_site_refinement_flags
_atom_site_occupancy
_atom_site_symmetry_multiplicity
Co Co1 1.08955(7) 0.88775(5) 0.39668(4) 0.02424(16) Uani d . 1 1
N N1 0.8499(4) 0.9870(3) 0.3808(3) 0.0290(6) Uani d . 1 1
N N2 0.7988(4) 1.0243(3) 0.2840(3) 0.0321(7) Uani d . 1 1
N N3 0.7510(6) 1.0590(4) 0.1905(4) 0.0599(11) Uani d . 1 1
N N4 1.3416(5) 0.7993(3) 0.4387(3) 0.0357(7) Uani d . 1 1
N N5 1.5146(5) 0.8649(3) 0.5268(3) 0.0264(6) Uani d . 1 1
N N6 1.6882(5) 0.9262(3) 0.6149(3) 0.0362(7) Uani d . 1 1
N N7 0.9662(4) 0.7562(3) 0.1657(3) 0.0249(6) Uani d . 1 1
N N8 0.8808(4) 0.6720(3) 0.3697(3) 0.0249(6) Uani d . 1 1
C C1 1.0005(6) 0.8017(4) 0.0652(4) 0.0338(8) Uani d . 1 1
H H1A 1.0859 0.9035 0.0945 0.041 Uiso calc R 1 1
C C2 0.9122(6) 0.7015(5) -0.0844(4) 0.0410(9) Uani d . 1 1
H H2A 0.9373 0.7376 -0.1521 0.049 Uiso calc R 1 1
C C3 0.7906(6) 0.5522(4) -0.1286(4) 0.0395(9) Uani d . 1 1
H H3A 0.7343 0.4850 -0.2269 0.047 Uiso calc R 1 1
C C4 0.6230(5) 0.3430(4) -0.0625(4) 0.0375(9) Uani d . 1 1
H H4A 0.5630 0.2713 -0.1593 0.045 Uiso calc R 1 1
C C5 0.5901(5) 0.2991(4) 0.0411(4) 0.0374(9) Uani d . 1 1
H H5A 0.5115 0.1968 0.0150 0.045 Uiso calc R 1 1
C C6 0.6387(5) 0.3701(4) 0.3039(4) 0.0363(9) Uani d . 1 1
H H6A 0.5605 0.2695 0.2834 0.044 Uiso calc R 1 1
C C7 0.7191(6) 0.4816(4) 0.4423(4) 0.0371(9) Uani d . 1 1
H H7A 0.6937 0.4580 0.5167 0.045 Uiso calc R 1 1
C C8 0.8392(5) 0.6306(4) 0.4720(4) 0.0324(8) Uani d . 1 1
H H8A 0.8933 0.7053 0.5673 0.039 Uiso calc R 1 1
C C9 0.7490(5) 0.4984(4) -0.0256(3) 0.0289(8) Uani d . 1 1
C C10 0.6746(5) 0.4079(4) 0.1915(4) 0.0285(7) Uani d . 1 1
C C11 0.8398(5) 0.6068(3) 0.1210(3) 0.0235(7) Uani d . 1 1
C C12 0.7988(5) 0.5611(3) 0.2306(3) 0.0230(7) Uani d . 1 1

loop_
_atom_site_aniso_label
_atom_site_aniso_U_11
_atom_site_aniso_U_22
_atom_site_aniso_U_33
_atom_site_aniso_U_12
_atom_site_aniso_U_13
_atom_site_aniso_U_23
Co1 0.0244(3) 0.0210(2) 0.0226(3) 0.00471(18) 0.00743(18) 0.00793(19)
N1 0.0317(16) 0.0289(15) 0.0245(15) 0.0127(13) 0.0077(13) 0.0103(13)
N2 0.0352(18) 0.0192(14) 0.0265(16) 0.0055(13) 0.0027(14) 0.0020(13)
N3 0.089(3) 0.039(2) 0.038(2) 0.021(2) 0.0026(19) 0.0190(17)
N4 0.0317(18) 0.0273(16) 0.0434(18) 0.0082(14) 0.0105(15) 0.0146(14)
N5 0.0326(18) 0.0191(14) 0.0332(17) 0.0100(13) 0.0167(15) 0.0145(13)
N6 0.0289(17) 0.0355(17) 0.0396(18) 0.0050(14) 0.0083(15) 0.0195(15)
N7 0.0248(15) 0.0268(15) 0.0252(14) 0.0098(12) 0.0112(12) 0.0124(12)
N8 0.0276(15) 0.0216(14) 0.0210(14) 0.0072(12) 0.0060(12) 0.0081(12)
C1 0.035(2) 0.042(2) 0.033(2) 0.0161(17) 0.0165(17) 0.0215(18)
C2 0.044(2) 0.063(3) 0.033(2) 0.029(2) 0.0211(18) 0.027(2)
C3 0.038(2) 0.049(2) 0.0268(19) 0.0207(19) 0.0093(17) 0.0091(18)
C4 0.033(2) 0.033(2) 0.030(2) 0.0162(17) 0.0035(17) -0.0019(17)
C5 0.032(2) 0.0247(18) 0.042(2) 0.0091(16) 0.0064(17) 0.0047(17)
C6 0.032(2) 0.0249(18) 0.049(2) 0.0061(16) 0.0136(18) 0.0165(18)
C7 0.044(2) 0.035(2) 0.040(2) 0.0110(17) 0.0211(18) 0.0239(18)
C8 0.035(2) 0.0322(19) 0.0281(18) 0.0114(16) 0.0095(16) 0.0130(16)
C9 0.0287(19) 0.0333(19) 0.0232(17) 0.0181(16) 0.0068(15) 0.0075(15)
C10 0.0244(18) 0.0258(17) 0.0332(19) 0.0127(14) 0.0080(15) 0.0096(15)
C11 0.0223(17) 0.0235(17) 0.0224(17) 0.0092(14) 0.0071(14) 0.0078(14)
C12 0.0179(16) 0.0211(16) 0.0265(17) 0.0074(13) 0.0059(14) 0.0080(14)

loop_
_atom_type_symbol
_atom_type_description
_atom_type_scat_dispersion_real
_atom_type_scat_dispersion_imag
_atom_type_scat_source
C C 0.0033 0.0016 ' 'International Tables Vol C Tables 4.2.6.8 and 6.1.1.4''
H H 0.0000 0.0000 ' 'International Tables Vol C Tables 4.2.6.8 and 6.1.1.4''
Co Co 0.3494 0.9721 ' 'International Tables Vol C Tables 4.2.6.8 and 6.1.1.4''
N N 0.0061 0.0033 ' 'International Tables Vol C Tables 4.2.6.8 and 6.1.1.4''

loop_
_geom_angle_atom_site_label_1
_geom_angle_atom_site_label_2
_geom_angle_atom_site_label_3
_geom_angle_site_symmetry_1
_geom_angle_site_symmetry_3
_geom_angle
N1 Co1 N8 2_776 . 97.49(11)
N1 Co1 N6 2_776 2_876 93.69(12)
N8 Co1 N6 . 2_876 167.62(10)
N1 Co1 N7 2_776 . 168.99(10)
N8 Co1 N7 . . 77.67(10)
N6 Co1 N7 2_876 . 92.20(11)
N1 Co1 N1 2_776 . 79.52(11)
N8 Co1 N1 . . 95.55(10)
N6 Co1 N1 2_876 . 91.67(11)
N7 Co1 N1 . . 91.02(10)
N1 Co1 N4 2_776 . 94.21(11)
N8 Co1 N4 . . 84.91(10)
N6 Co1 N4 2_876 . 89.00(11)
N7 Co1 N4 . . 95.19(11)
N1 Co1 N4 . . 173.73(10)
N2 N1 Co1 . 2_776 127.0(2)
N2 N1 Co1 . . 121.2(2)
Co1 N1 Co1 2_776 . 100.48(11)
N3 N2 N1 . . 179.2(4)
N5 N4 Co1 . . 128.3(2)
N4 N5 N6 . . 177.8(3)
N5 N6 Co1 . 2_876 118.0(2)
C1 N7 C11 . . 118.1(3)
C1 N7 Co1 . . 128.3(2)
C11 N7 Co1 . . 113.60(19)
C8 N8 C12 . . 117.6(3)
C8 N8 Co1 . . 128.5(2)
C12 N8 Co1 . . 113.6(2)
N7 C1 C2 . . 122.5(3)
N7 C1 H1A . . 118.8
C2 C1 H1A . . 118.8
C3 C2 C1 . . 119.4(3)
C3 C2 H2A . . 120.3
C1 C2 H2A . . 120.3
C2 C3 C9 . . 120.1(3)
C2 C3 H3A . . 119.9
C9 C3 H3A . . 119.9
C5 C4 C9 . . 120.9(3)
C5 C4 H4A . . 119.5
C9 C4 H4A . . 119.5
C4 C5 C10 . . 121.1(3)
C4 C5 H5A . . 119.5
C10 C5 H5A . . 119.5
C7 C6 C10 . . 119.7(3)
C7 C6 H6A . . 120.2
C10 C6 H6A . . 120.2
C6 C7 C8 . . 119.7(3)
C6 C7 H7A . . 120.2
C8 C7 H7A . . 120.2
N8 C8 C7 . . 123.0(3)
N8 C8 H8A . . 118.5
C7 C8 H8A . . 118.5
C11 C9 C3 . . 116.7(3)
C11 C9 C4 . . 119.5(3)
C3 C9 C4 . . 123.9(3)
C12 C10 C6 . . 117.2(3)
C12 C10 C5 . . 119.1(3)
C6 C10 C5 . . 123.7(3)
N7 C11 C9 . . 123.1(3)
N7 C11 C12 . . 117.3(3)
C9 C11 C12 . . 119.6(3)
N8 C12 C10 . . 122.9(3)
N8 C12 C11 . . 117.3(3)
C10 C12 C11 . . 119.8(3)

loop_
_geom_bond_atom_site_label_1
_geom_bond_atom_site_label_2
_geom_bond_site_symmetry_2
_geom_bond_distance
_geom_bond_publ_flag
Co1 N1 2_776 2.113(3) y
Co1 N1 . 2.175(3) y
Co1 N4 . 2.202(3) y
Co1 N6 2_876 2.144(3) y
Co1 N7 . 2.141(3) y
Co1 N8 . 2.141(3) y
N1 N2 . 1.209(4) ?
N1 Co1 2_776 2.113(3) ?
N2 N3 . 1.155(4) ?
N4 N5 . 1.175(4) ?
N5 N6 . 1.178(4) ?
N6 Co1 2_876 2.144(3) ?
N7 C1 . 1.329(4) ?
N7 C11 . 1.364(4) ?
N8 C8 . 1.339(4) ?
N8 C12 . 1.362(4) ?
C1 C2 . 1.411(5) ?
C1 H1A . 0.9300 ?
C2 C3 . 1.356(5) ?
C2 H2A . 0.9300 ?
C3 C9 . 1.416(5) ?
C3 H3A . 0.9300 ?
C4 C5 . 1.347(5) ?
C4 C9 . 1.431(5) ?
C4 H4A . 0.9300 ?
C5 C10 . 1.440(5) ?
C5 H5A . 0.9300 ?
C6 C7 . 1.359(5) ?
C6 C10 . 1.411(5) ?
C6 H6A . 0.9300 ?
C7 C8 . 1.386(5) ?
C7 H7A . 0.9300 ?
C8 H8A . 0.9300 ?
C9 C11 . 1.408(4) ?
C10 C12 . 1.403(4) ?
C11 C12 . 1.434(4) ?

loop_
_geom_torsion_atom_site_label_1
_geom_torsion_atom_site_label_2
_geom_torsion_atom_site_label_3
_geom_torsion_atom_site_label_4
_geom_torsion_site_symmetry_1
_geom_torsion_site_symmetry_4
_geom_torsion
N1 Co1 N1 N2 2_776 . 145.8(3)
N8 Co1 N1 N2 . . -117.6(2)
N6 Co1 N1 N2 2_876 . 52.4(3)
N7 Co1 N1 N2 . . -39.9(3)
N1 Co1 N1 Co1 2_776 2_776 0.0
N8 Co1 N1 Co1 . 2_776 96.62(12)
N6 Co1 N1 Co1 2_876 2_776 -93.45(12)
N7 Co1 N1 Co1 . 2_776 174.32(11)
N1 Co1 N4 N5 2_776 . -41.8(3)
N8 Co1 N4 N5 . . -139.0(3)
N6 Co1 N4 N5 2_876 . 51.8(3)
N7 Co1 N4 N5 . . 143.9(3)
N1 Co1 N7 C1 2_776 . 111.0(5)
N8 Co1 N7 C1 . . 175.8(3)
N6 Co1 N7 C1 2_876 . -11.4(3)
N1 Co1 N7 C1 . . 80.4(3)
N4 Co1 N7 C1 . . -100.5(3)
N1 Co1 N7 C11 2_776 . -70.1(6)
N8 Co1 N7 C11 . . -5.2(2)
N6 Co1 N7 C11 2_876 . 167.6(2)
N1 Co1 N7 C11 . . -100.7(2)
N4 Co1 N7 C11 . . 78.4(2)
N1 Co1 N8 C8 2_776 . -10.2(3)
N6 Co1 N8 C8 2_876 . 144.2(5)
N7 Co1 N8 C8 . . 179.9(3)
N1 Co1 N8 C8 . . -90.3(3)
N4 Co1 N8 C8 . . 83.4(3)
N1 Co1 N8 C12 2_776 . 176.8(2)
N6 Co1 N8 C12 2_876 . -28.8(6)
N7 Co1 N8 C12 . . 6.8(2)
N1 Co1 N8 C12 . . 96.6(2)
N4 Co1 N8 C12 . . -89.6(2)
C11 N7 C1 C2 . . -0.3(5)
Co1 N7 C1 C2 . . 178.6(2)
N7 C1 C2 C3 . . -1.2(5)
C1 C2 C3 C9 . . 1.4(5)
C9 C4 C5 C10 . . 2.1(5)
C10 C6 C7 C8 . . -1.3(5)
C12 N8 C8 C7 . . 0.4(5)
Co1 N8 C8 C7 . . -172.4(2)
C6 C7 C8 N8 . . 0.2(5)
C2 C3 C9 C11 . . -0.1(5)
C2 C3 C9 C4 . . -179.9(3)
C5 C4 C9 C11 . . 0.0(5)
C5 C4 C9 C3 . . 179.8(3)
C7 C6 C10 C12 . . 1.7(5)
C7 C6 C10 C5 . . -177.8(3)
C4 C5 C10 C12 . . -2.1(5)
C4 C5 C10 C6 . . 177.5(3)
C1 N7 C11 C9 . . 1.7(5)
Co1 N7 C11 C9 . . -177.4(2)
C1 N7 C11 C12 . . -177.9(3)
Co1 N7 C11 C12 . . 3.0(3)
C3 C9 C11 N7 . . -1.5(5)
C4 C9 C11 N7 . . 178.3(3)
C3 C9 C11 C12 . . 178.1(3)
C4 C9 C11 C12 . . -2.1(5)
C8 N8 C12 C10 . . 0.0(4)
Co1 N8 C12 C10 . . 173.9(2)
C8 N8 C12 C11 . . 178.6(3)
Co1 N8 C12 C11 . . -7.6(3)
C6 C10 C12 N8 . . -1.1(5)
C5 C10 C12 N8 . . 178.5(3)
C6 C10 C12 C11 . . -179.6(3)
C5 C10 C12 C11 . . 0.0(5)
N7 C11 C12 N8 . . 3.1(4)
C9 C11 C12 N8 . . -176.5(3)
N7 C11 C12 C10 . . -178.3(3)
C9 C11 C12 C10 . . 2.1(5)
